data_2233930
loop_
_publ_author_name
'Fun, Hoong-Kun'
'Ooi, Chin Wei'
'Sarojini, B. K.'
'Mohan, B. J.'
'Narayana, B.'

_publ_section_title
;
 1-(6-Chloro-1,3-benzothiazol-2-yl)hydrazine
;
_journal_coeditor_code LH5415
_journal_issue 3
_journal_name_full 'Acta Crystallographica Section E'
_journal_page_first o691
_journal_page_last o692
_journal_paper_doi 10.1107/S1600536812005442
_journal_volume 68
_journal_year 2012
_chemical_formula_iupac 'C7 H6 Cl N3 S'
_chemical_formula_moiety 'C7 H6 Cl N3 S'
_chemical_formula_sum 'C7 H6 Cl N3 S'
_chemical_formula_weight 199.66
_chemical_name_systematic
;
1-(6-Chloro-1,3-benzothiazol-2-yl)hydrazine
;
_space_group_IT_number 29
_symmetry_cell_setting orthorhombic
_symmetry_space_group_name_Hall 'P 2c -2ac'
_symmetry_space_group_name_H-M 'P c a 21'
_atom_sites_solution_hydrogens geom
_atom_sites_solution_primary direct
_atom_sites_solution_secondary difmap
_audit_creation_method SHELXL97
_cell_angle_alpha 90.00
_cell_angle_beta 90.00
_cell_angle_gamma 90.00
_cell_formula_units_Z 8
_cell_length_a 13.0225(13)
_cell_length_b 5.7767(6)
_cell_length_c 21.708(2)
_cell_measurement_reflns_used 9942
_cell_measurement_temperature 100.0(10)
_cell_measurement_theta_max 32.60
_cell_measurement_theta_min 3.13
_cell_volume 1633.0(3)
_computing_cell_refinement 'SAINT (Bruker, 2009)'
_computing_data_collection 'APEX2 (Bruker, 2009)'
_computing_data_reduction 'SAINT (Bruker, 2009)'
_computing_molecular_graphics 'SHELXTL (Sheldrick, 2008)'
_computing_publication_material
;
SHELXTL (Sheldrick, 2008) and PLATON (Spek, 2009)
;
_computing_structure_refinement 'SHELXTL (Sheldrick, 2008)'
_computing_structure_solution 'SHELXTL (Sheldrick, 2008)'
_diffrn_ambient_temperature 100.0(10)
_diffrn_measured_fraction_theta_full 0.993
_diffrn_measured_fraction_theta_max 0.993
_diffrn_measurement_device_type 'Bruker APEX DUO CCD area-detector'
_diffrn_measurement_method '\f and \w'
_diffrn_radiation_monochromator graphite
_diffrn_radiation_source 'fine-focus sealed tube'
_diffrn_radiation_type MoK\a
_diffrn_radiation_wavelength 0.71073
_diffrn_reflns_av_R_equivalents 0.0152
_diffrn_reflns_av_sigmaI/netI 0.0208
_diffrn_reflns_limit_h_max 19
_diffrn_reflns_limit_h_min -18
_diffrn_reflns_limit_k_max 8
_diffrn_reflns_limit_k_min -8
_diffrn_reflns_limit_l_max 32
_diffrn_reflns_limit_l_min -32
_diffrn_reflns_number 12527
_diffrn_reflns_theta_full 32.60
_diffrn_reflns_theta_max 32.60
_diffrn_reflns_theta_min 3.13
_diffrn_standards_number 0
_exptl_absorpt_coefficient_mu 0.663
_exptl_absorpt_correction_T_max 0.8673
_exptl_absorpt_correction_T_min 0.7516
_exptl_absorpt_correction_type multi-scan
_exptl_absorpt_process_details '(SADABS; Bruker, 2009)'
_exptl_crystal_colour colourless
_exptl_crystal_density_diffrn 1.624
_exptl_crystal_density_method 'not measured'
_exptl_crystal_description block
_exptl_crystal_F_000 816
_exptl_crystal_size_max 0.46
_exptl_crystal_size_mid 0.33
_exptl_crystal_size_min 0.22
_refine_diff_density_max 0.391
_refine_diff_density_min -0.210
_refine_ls_abs_structure_details 'Flack (1983), with 2734 Friedel pairs'
_refine_ls_abs_structure_Flack 0.50(3)
_refine_ls_extinction_method none
_refine_ls_goodness_of_fit_ref 1.042
_refine_ls_hydrogen_treatment mixed
_refine_ls_matrix_type full
_refine_ls_number_parameters 242
_refine_ls_number_reflns 5771
_refine_ls_number_restraints 1
_refine_ls_restrained_S_all 1.041
_refine_ls_R_factor_all 0.0198
_refine_ls_R_factor_gt 0.0194
_refine_ls_shift/su_max 0.001
_refine_ls_shift/su_mean 0.000
_refine_ls_structure_factor_coef Fsqd
_refine_ls_weighting_details 'calc w = 1/[\s^2^(Fo^2^)+(0.0300P)^2^+0.2349P] where P = (Fo^2^+2Fc^2^)/3'
_refine_ls_weighting_scheme calc
_refine_ls_wR_factor_gt 0.0518
_refine_ls_wR_factor_ref 0.0522
_reflns_number_gt 5686
_reflns_number_total 5771
_reflns_threshold_expression I>2\s(I)
_cod_data_source_file lh5415.cif
_cod_data_source_block I
_cod_database_code 2233930
_cod_database_fobs_code 2233930

loop_
_symmetry_equiv_pos_as_xyz
'x, y, z'
'-x, -y, z+1/2'
'x+1/2, -y, z'
'-x+1/2, y, z+1/2'

loop_
_atom_site_type_symbol
_atom_site_label
_atom_site_fract_x
_atom_site_fract_y
_atom_site_fract_z
_atom_site_U_iso_or_equiv
_atom_site_adp_type
_atom_site_calc_flag
_atom_site_refinement_flags
_atom_site_occupancy
_atom_site_symmetry_multiplicity
Cl Cl1A 0.87218(2) 0.41653(5) 0.717085(12) 0.02134(5) Uani d . 1 1
S S1A 0.552566(17) 0.69138(4) 0.565134(11) 0.01203(5) Uani d . 1 1
N N1A 0.66692(7) 1.05970(15) 0.54585(4) 0.01308(15) Uani d . 1 1
N N2A 0.51172(7) 1.05780(16) 0.49160(4) 0.01507(16) Uani d . 1 1
N N3A 0.42819(7) 0.91902(16) 0.47219(4) 0.01386(15) Uani d . 1 1
C C1A 0.71962(7) 0.91958(17) 0.58718(4) 0.01122(15) Uani d . 1 1
C C2A 0.81645(8) 0.96993(18) 0.61154(5) 0.01342(17) Uani d . 1 1
H H2AA 0.8505 1.1099 0.6009 0.016 Uiso calc R 1 1
C C3A 0.86228(8) 0.81302(19) 0.65137(5) 0.01533(18) Uani d . 1 1
H H3AA 0.9280 0.8454 0.6683 0.018 Uiso calc R 1 1
C C4A 0.81171(8) 0.60698(18) 0.66667(5) 0.01434(17) Uani d . 1 1
C C5A 0.71540(8) 0.55065(17) 0.64323(5) 0.01318(16) Uani d . 1 1
H H5AA 0.6819 0.4103 0.6540 0.016 Uiso calc R 1 1
C C6A 0.67048(7) 0.71010(16) 0.60320(5) 0.01111(15) Uani d . 1 1
C C7A 0.57964(8) 0.96117(17) 0.53072(5) 0.01172(16) Uani d . 1 1
Cl Cl1B -0.11478(2) -0.03607(5) 0.236826(13) 0.02216(6) Uani d . 1 1
S S1B 0.204579(17) 0.20760(4) 0.392197(11) 0.01240(5) Uani d . 1 1
N N1B 0.09520(7) 0.58201(14) 0.41251(4) 0.01264(14) Uani d . 1 1
N N2B 0.24932(7) 0.56551(15) 0.46758(4) 0.01454(15) Uani d . 1 1
N N3B 0.33266(7) 0.42272(15) 0.48545(4) 0.01366(15) Uani d . 1 1
C C1B 0.04080(7) 0.44800(16) 0.37042(4) 0.01125(15) Uani d . 1 1
C C2B -0.05487(8) 0.50641(18) 0.34582(5) 0.01351(17) Uani d . 1 1
H H2BA -0.0869 0.6485 0.3566 0.016 Uiso calc R 1 1
C C3B -0.10279(8) 0.3538(2) 0.30526(5) 0.01507(17) Uani d . 1 1
H H3BA -0.1683 0.3902 0.2886 0.018 Uiso calc R 1 1
C C4B -0.05411(8) 0.14744(19) 0.28917(5) 0.01476(17) Uani d . 1 1
C C5B 0.04124(8) 0.08359(18) 0.31282(5) 0.01425(16) Uani d . 1 1
H H5BA 0.0731 -0.0582 0.3016 0.017 Uiso calc R 1 1
C C6B 0.08771(7) 0.23707(17) 0.35371(4) 0.01162(15) Uani d . 1 1
C C7B 0.18114(8) 0.47712(17) 0.42752(5) 0.01170(16) Uani d . 1 1
H H3N3 0.3862(12) 0.510(3) 0.4823(8) 0.020(4) Uiso d . 1 1
H H1N2 0.5300(15) 1.169(4) 0.4657(9) 0.032(5) Uiso d . 1 1
H H2N2 0.2275(13) 0.679(3) 0.4927(8) 0.021(4) Uiso d . 1 1
H H1N3 0.3749(13) 0.997(4) 0.4765(9) 0.026(5) Uiso d . 1 1
H H2N3 0.4325(13) 0.893(3) 0.4319(8) 0.019(4) Uiso d . 1 1
H H4N3 0.3195(15) 0.373(3) 0.5273(8) 0.032(5) Uiso d . 1 1

loop_
_atom_site_aniso_label
_atom_site_aniso_U_11
_atom_site_aniso_U_22
_atom_site_aniso_U_33
_atom_site_aniso_U_12
_atom_site_aniso_U_13
_atom_site_aniso_U_23
Cl1A 0.02667(12) 0.01723(10) 0.02012(11) 0.00445(9) -0.01095(10) 0.00160(9)
S1A 0.01053(9) 0.01123(9) 0.01432(9) -0.00103(7) -0.00095(8) 0.00210(8)
N1A 0.0121(4) 0.0126(3) 0.0145(4) -0.0016(3) -0.0014(3) 0.0022(3)
N2A 0.0122(4) 0.0141(4) 0.0189(4) -0.0023(3) -0.0038(3) 0.0051(3)
N3A 0.0108(3) 0.0150(4) 0.0158(4) -0.0001(3) -0.0018(3) -0.0004(3)
C1A 0.0106(4) 0.0124(4) 0.0107(4) 0.0002(3) 0.0000(3) 0.0002(3)
C2A 0.0116(4) 0.0150(4) 0.0137(4) -0.0014(3) -0.0007(3) -0.0004(3)
C3A 0.0140(4) 0.0175(5) 0.0144(4) 0.0004(3) -0.0034(3) -0.0016(3)
C4A 0.0162(4) 0.0145(4) 0.0123(4) 0.0033(3) -0.0036(3) 0.0001(3)
C5A 0.0156(4) 0.0115(4) 0.0124(4) 0.0017(3) -0.0018(3) 0.0009(3)
C6A 0.0106(4) 0.0112(4) 0.0116(4) -0.0002(3) -0.0004(3) -0.0003(3)
C7A 0.0113(4) 0.0117(4) 0.0122(4) 0.0007(3) 0.0001(3) 0.0013(3)
Cl1B 0.02443(12) 0.02047(12) 0.02156(12) -0.00247(9) -0.01001(10) -0.00638(9)
S1B 0.01040(9) 0.01177(9) 0.01504(10) 0.00135(7) -0.00118(8) -0.00246(8)
N1B 0.0123(3) 0.0124(3) 0.0132(3) 0.0009(3) -0.0013(3) -0.0035(3)
N2B 0.0113(3) 0.0148(4) 0.0175(4) 0.0021(3) -0.0040(3) -0.0052(3)
N3B 0.0109(3) 0.0148(4) 0.0154(4) -0.0004(3) -0.0020(3) 0.0011(3)
C1B 0.0109(4) 0.0120(4) 0.0109(4) -0.0001(3) 0.0007(3) -0.0012(3)
C2B 0.0119(4) 0.0150(4) 0.0137(4) 0.0016(3) -0.0004(3) -0.0017(3)
C3B 0.0124(4) 0.0184(4) 0.0143(4) -0.0001(3) -0.0024(3) -0.0005(3)
C4B 0.0161(4) 0.0154(4) 0.0129(4) -0.0033(3) -0.0027(3) -0.0025(3)
C5B 0.0152(4) 0.0134(4) 0.0141(4) -0.0005(3) -0.0011(3) -0.0029(3)
C6B 0.0113(4) 0.0116(4) 0.0119(4) 0.0003(3) 0.0002(3) -0.0008(3)
C7B 0.0114(4) 0.0112(4) 0.0126(4) -0.0013(3) 0.0003(3) -0.0016(3)

loop_
_atom_type_symbol
_atom_type_description
_atom_type_scat_dispersion_real
_atom_type_scat_dispersion_imag
_atom_type_scat_source
C C 0.0033 0.0016 'International Tables Vol C Tables 4.2.6.8 and 6.1.1.4'
H H 0.0000 0.0000 'International Tables Vol C Tables 4.2.6.8 and 6.1.1.4'
N N 0.0061 0.0033 'International Tables Vol C Tables 4.2.6.8 and 6.1.1.4'
S S 0.1246 0.1234 'International Tables Vol C Tables 4.2.6.8 and 6.1.1.4'
Cl Cl 0.1484 0.1585 'International Tables Vol C Tables 4.2.6.8 and 6.1.1.4'

loop_
_geom_angle_atom_site_label_1
_geom_angle_atom_site_label_2
_geom_angle_atom_site_label_3
_geom_angle
C6A S1A C7A 88.28(5)
C7A N1A C1A 109.67(9)
C7A N2A N3A 117.22(8)
C7A N2A H1N2 121.6(13)
N3A N2A H1N2 115.4(13)
N2A N3A H1N3 107.6(13)
N2A N3A H2N3 109.9(11)
H1N3 N3A H2N3 104.8(17)
N1A C1A C2A 124.65(9)
N1A C1A C6A 115.73(9)
C2A C1A C6A 119.59(9)
C3A C2A C1A 119.20(9)
C3A C2A H2AA 120.4
C1A C2A H2AA 120.4
C2A C3A C4A 120.04(9)
C2A C3A H3AA 120.0
C4A C3A H3AA 120.0
C5A C4A C3A 122.39(9)
C5A C4A Cl1A 119.33(8)
C3A C4A Cl1A 118.28(8)
C4A C5A C6A 116.82(9)
C4A C5A H5AA 121.6
C6A C5A H5AA 121.6
C5A C6A C1A 121.95(9)
C5A C6A S1A 128.49(8)
C1A C6A S1A 109.56(7)
N1A C7A N2A 123.12(9)
N1A C7A S1A 116.75(8)
N2A C7A S1A 120.12(7)
C6B S1B C7B 88.34(5)
C7B N1B C1B 109.88(8)
C7B N2B N3B 117.51(8)
C7B N2B H2N2 117.4(11)
N3B N2B H2N2 120.0(11)
N2B N3B H3N3 105.0(12)
N2B N3B H4N3 107.2(12)
H3N3 N3B H4N3 113.0(17)
N1B C1B C2B 124.81(9)
N1B C1B C6B 115.41(9)
C2B C1B C6B 119.78(9)
C3B C2B C1B 119.23(9)
C3B C2B H2BA 120.4
C1B C2B H2BA 120.4
C2B C3B C4B 119.69(9)
C2B C3B H3BA 120.2
C4B C3B H3BA 120.2
C5B C4B C3B 122.63(9)
C5B C4B Cl1B 118.88(8)
C3B C4B Cl1B 118.49(8)
C6B C5B C4B 116.96(9)
C6B C5B H5BA 121.5
C4B C5B H5BA 121.5
C5B C6B C1B 121.71(9)
C5B C6B S1B 128.47(8)
C1B C6B S1B 109.81(7)
N1B C7B N2B 123.24(9)
N1B C7B S1B 116.56(8)
N2B C7B S1B 120.20(7)

loop_
_geom_bond_atom_site_label_1
_geom_bond_atom_site_label_2
_geom_bond_distance
Cl1A C4A 1.7402(10)
S1A C6A 1.7471(10)
S1A C7A 1.7639(10)
N1A C7A 1.3129(13)
N1A C1A 1.3896(13)
N2A C7A 1.3473(13)
N2A N3A 1.4154(13)
N2A H1N2 0.89(2)
N3A H1N3 0.831(18)
N3A H2N3 0.890(17)
C1A C2A 1.3979(14)
C1A C6A 1.4124(14)
C2A C3A 1.3877(15)
C2A H2AA 0.9500
C3A C4A 1.4002(15)
C3A H3AA 0.9500
C4A C5A 1.3921(15)
C5A C6A 1.3948(14)
C5A H5AA 0.9500
Cl1B C4B 1.7434(10)
S1B C6B 1.7445(10)
S1B C7B 1.7621(10)
N1B C7B 1.3137(13)
N1B C1B 1.3913(13)
N2B C7B 1.3437(13)
N2B N3B 1.4173(13)
N2B H2N2 0.897(17)
N3B H3N3 0.862(17)
N3B H4N3 0.968(19)
C1B C2B 1.3968(14)
C1B C6B 1.4106(13)
C2B C3B 1.3935(14)
C2B H2BA 0.9500
C3B C4B 1.3946(15)
C3B H3BA 0.9500
C4B C5B 1.3934(15)
C5B C6B 1.3929(14)
C5B H5BA 0.9500

loop_
_geom_hbond_atom_site_label_D
_geom_hbond_atom_site_label_H
_geom_hbond_atom_site_label_A
_geom_hbond_site_symmetry_A
_geom_hbond_distance_DH
_geom_hbond_distance_HA
_geom_hbond_distance_DA
_geom_hbond_angle_DHA
_geom_hbond_publ_flag
N2A H1N2 N1B 3_575 0.89(2) 2.03(2) 2.9084(12) 170.5(18) yes
N2B H2N2 N1A 3_475 0.897(17) 2.059(18) 2.9539(13) 175.3(16) yes
N3A H1N3 N3B 1_565 0.831(18) 2.53(2) 3.1776(13) 135.6(16) yes
N3B H3N3 N3A . 0.863(16) 2.435(17) 3.1383(13) 139.1(14) yes

loop_
_geom_torsion_atom_site_label_1
_geom_torsion_atom_site_label_2
_geom_torsion_atom_site_label_3
_geom_torsion_atom_site_label_4
_geom_torsion
C7A N1A C1A C2A 178.40(10)
C7A N1A C1A C6A 0.22(12)
N1A C1A C2A C3A -178.45(9)
C6A C1A C2A C3A -0.33(15)
C1A C2A C3A C4A 0.10(16)
C2A C3A C4A C5A 0.06(16)
C2A C3A C4A Cl1A -179.72(8)
C3A C4A C5A C6A 0.02(15)
Cl1A C4A C5A C6A 179.80(8)
C4A C5A C6A C1A -0.26(15)
C4A C5A C6A S1A 178.95(8)
N1A C1A C6A C5A 178.70(9)
C2A C1A C6A C5A 0.42(15)
N1A C1A C6A S1A -0.64(11)
C2A C1A C6A S1A -178.92(8)
C7A S1A C6A C5A -178.65(10)
C7A S1A C6A C1A 0.64(8)
C1A N1A C7A N2A 179.49(9)
C1A N1A C7A S1A 0.32(11)
N3A N2A C7A N1A 170.89(9)
N3A N2A C7A S1A -9.96(13)
C6A S1A C7A N1A -0.58(8)
C6A S1A C7A N2A -179.78(9)
C7B N1B C1B C2B 178.69(10)
C7B N1B C1B C6B 0.05(12)
N1B C1B C2B C3B -178.22(9)
C6B C1B C2B C3B 0.37(15)
C1B C2B C3B C4B -0.92(15)
C2B C3B C4B C5B 0.97(16)
C2B C3B C4B Cl1B -178.42(8)
C3B C4B C5B C6B -0.41(16)
Cl1B C4B C5B C6B 178.97(8)
C4B C5B C6B C1B -0.17(15)
C4B C5B C6B S1B 178.78(8)
N1B C1B C6B C5B 178.90(9)
C2B C1B C6B C5B 0.18(15)
N1B C1B C6B S1B -0.22(11)
C2B C1B C6B S1B -178.94(8)
C7B S1B C6B C5B -178.81(10)
C7B S1B C6B C1B 0.24(8)
C1B N1B C7B N2B -179.78(9)
C1B N1B C7B S1B 0.15(11)
N3B N2B C7B N1B 172.50(10)
N3B N2B C7B S1B -7.43(13)
C6B S1B C7B N1B -0.23(9)
C6B S1B C7B N2B 179.70(9)

loop_
_cod_related_entry_id
_cod_related_entry_database
_cod_related_entry_code
1 ChemSpider 644261
